data_4079321
loop_
_publ_author_name
'Adams, Richard D.'
'Chen, Mingwei'

_publ_section_title
;
 Synthesis and Structures of Iridium--Gold Carbonyl Cluster Compounds
 Containing Methyl and \s-Aryl Ligands
;
_journal_issue 17
_journal_name_full Organometallics
_journal_page_first 6457
_journal_paper_doi 10.1021/om300678c
_journal_volume 31
_journal_year 2012
_chemical_formula_sum 'C30 H18 Au Ir4 O11 P'
_chemical_formula_weight 1551.18
_chemical_name_systematic
; 
 ? 
;
_space_group_IT_number 14
_symmetry_cell_setting monoclinic
_symmetry_space_group_name_Hall '-P 2yn'
_symmetry_space_group_name_H-M 'P 1 21/n 1'
_atom_sites_solution_hydrogens geom
_atom_sites_solution_primary direct
_atom_sites_solution_secondary difmap
_audit_creation_method SHELXL-97
_cell_angle_alpha 90.00
_cell_angle_beta 97.1090(10)
_cell_angle_gamma 90.00
_cell_formula_units_Z 4
_cell_length_a 16.8530(5)
_cell_length_b 9.4850(3)
_cell_length_c 22.4374(6)
_cell_measurement_reflns_used 5909
_cell_measurement_temperature 294(2)
_cell_measurement_theta_max 27.82
_cell_measurement_theta_min 2.33
_cell_volume 3559.06(18)
_computing_structure_refinement 'SHELXL-97 (Sheldrick, 1997)'
_computing_structure_solution 'SHELXS-97 (Sheldrick, 1990)'
_diffrn_ambient_temperature 294(2)
_diffrn_measured_fraction_theta_full 1.000
_diffrn_measured_fraction_theta_max 1.000
_diffrn_radiation_monochromator graphite
_diffrn_radiation_source 'fine-focus sealed tube'
_diffrn_radiation_type MoK\a
_diffrn_radiation_wavelength 0.71073
_diffrn_reflns_av_R_equivalents 0.0497
_diffrn_reflns_av_sigmaI/netI 0.0306
_diffrn_reflns_limit_h_max 20
_diffrn_reflns_limit_h_min -20
_diffrn_reflns_limit_k_max 11
_diffrn_reflns_limit_k_min -11
_diffrn_reflns_limit_l_max 26
_diffrn_reflns_limit_l_min -26
_diffrn_reflns_number 42871
_diffrn_reflns_theta_full 25.03
_diffrn_reflns_theta_max 25.03
_diffrn_reflns_theta_min 1.43
_diffrn_standards_decay_% <1
_exptl_absorpt_coefficient_mu 19.109
_exptl_absorpt_correction_T_max 1.000
_exptl_absorpt_correction_T_min 0.345682
_exptl_absorpt_correction_type multi-scan
_exptl_crystal_colour yellow
_exptl_crystal_density_diffrn 2.895
_exptl_crystal_density_method 'not measured'
_exptl_crystal_description plate
_exptl_crystal_F_000 2752
_exptl_crystal_size_max 0.24
_exptl_crystal_size_mid 0.16
_exptl_crystal_size_min 0.04
_refine_diff_density_max 1.027
_refine_diff_density_min -0.640
_refine_diff_density_rms 0.153
_refine_ls_extinction_method none
_refine_ls_goodness_of_fit_ref 1.046
_refine_ls_hydrogen_treatment constr
_refine_ls_matrix_type full
_refine_ls_number_parameters 425
_refine_ls_number_reflns 6273
_refine_ls_number_restraints 0
_refine_ls_restrained_S_all 1.046
_refine_ls_R_factor_all 0.0369
_refine_ls_R_factor_gt 0.0306
_refine_ls_shift/su_max 0.001
_refine_ls_shift/su_mean 0.000
_refine_ls_structure_factor_coef Fsqd
_refine_ls_weighting_details 'calc w=1/[\s^2^(Fo^2^)+(0.0400P)^2^+3.4686P] where P=(Fo^2^+2Fc^2^)/3'
_refine_ls_weighting_scheme calc
_refine_ls_wR_factor_gt 0.0738
_refine_ls_wR_factor_ref 0.0776
_reflns_number_gt 5544
_reflns_number_total 6273
_reflns_threshold_expression >2sigma(I)
_cod_data_source_file om300678c_si_002.cif
_cod_data_source_block compound4
_cod_depositor_comments
;
The following automatic conversions were performed:

'_symmetry_cell_setting' value 'Monoclinic' changed to 'monoclinic'
according to /home/saulius/struct/CIF-dictionaries/cif_core.dic
dictionary named 'cif_core.dic' version 2.4.2 from 2011-04-26.

Automatic conversion script
Id: cif_fix_values 1891 2012-01-12 08:04:46Z andrius 
;
_cod_original_sg_symbol_H-M P2(1)/n
_cod_database_code 4079321

loop_
_symmetry_equiv_pos_as_xyz
'x, y, z'
'-x+1/2, y+1/2, -z+1/2'
'-x, -y, -z'
'x-1/2, -y-1/2, z-1/2'

loop_
_atom_site_label
_atom_site_type_symbol
_atom_site_fract_x
_atom_site_fract_y
_atom_site_fract_z
_atom_site_U_iso_or_equiv
_atom_site_adp_type
_atom_site_occupancy
_atom_site_symmetry_multiplicity
_atom_site_calc_flag
_atom_site_refinement_flags
Ir1 Ir 0.356871(19) 0.03262(3) 0.178361(14) 0.04963(10) Uani 1 1 d .
Ir2 Ir 0.462928(19) 0.26650(3) 0.158825(15) 0.04996(10) Uani 1 1 d .
Ir3 Ir 0.39356(2) 0.10456(4) 0.066653(15) 0.05248(10) Uani 1 1 d .
Ir4 Ir 0.30184(2) 0.27910(4) 0.125198(17) 0.05786(11) Uani 1 1 d .
Au1 Au 0.49390(2) 0.07951(4) 0.255164(15) 0.05402(10) Uani 1 1 d .
P1 P 0.58713(14) 0.0480(2) 0.33711(10) 0.0531(5) Uani 1 1 d .
C1 C 0.5182(5) 0.1220(9) 0.1109(4) 0.059(2) Uani 1 1 d .
C2 C 0.3820(6) 0.3808(10) 0.1982(5) 0.073(3) Uani 1 1 d .
C3 C 0.2718(5) 0.1475(10) 0.0503(4) 0.065(2) Uani 1 1 d .
C4 C 0.4949(6) 0.4390(9) 0.1032(5) 0.076(3) Uani 1 1 d .
H4A H 0.5030 0.5230 0.1271 0.115 Uiso 1 1 calc R
H4B H 0.4526 0.4545 0.0711 0.115 Uiso 1 1 calc R
H4C H 0.5433 0.4161 0.0868 0.115 Uiso 1 1 calc R
C11 C 0.4214(6) -0.1352(10) 0.1842(4) 0.064(2) Uani 1 1 d .
C12 C 0.3255(6) 0.0810(10) 0.2550(5) 0.067(2) Uani 1 1 d .
C13 C 0.2608(7) -0.0570(12) 0.1459(5) 0.083(3) Uani 1 1 d .
C21 C 0.5523(6) 0.3286(10) 0.2090(5) 0.078(3) Uani 1 1 d .
C31 C 0.4190(6) 0.2027(11) -0.0025(5) 0.072(3) Uani 1 1 d .
C32 C 0.3929(6) -0.0801(11) 0.0360(4) 0.068(3) Uani 1 1 d .
C41 C 0.2065(6) 0.2785(11) 0.1602(5) 0.080(3) Uani 1 1 d .
C42 C 0.2815(7) 0.4480(11) 0.0801(6) 0.089(3) Uani 1 1 d .
C43 C 0.6815(5) 0.1307(9) 0.3294(4) 0.060(2) Uani 1 1 d .
C44 C 0.7158(5) 0.2306(10) 0.3682(4) 0.068(3) Uani 1 1 d .
H44 H 0.6915 0.2544 0.4018 0.082 Uiso 1 1 calc R
C45 C 0.7864(7) 0.2974(13) 0.3583(6) 0.094(4) Uani 1 1 d .
H45 H 0.8080 0.3674 0.3845 0.113 Uiso 1 1 calc R
C46 C 0.8235(7) 0.2604(14) 0.3107(8) 0.104(4) Uani 1 1 d .
H46 H 0.8716 0.3032 0.3047 0.124 Uiso 1 1 calc R
C47 C 0.7904(8) 0.1591(14) 0.2707(7) 0.107(4) Uani 1 1 d .
H47 H 0.8166 0.1327 0.2383 0.129 Uiso 1 1 calc R
C48 C 0.7199(7) 0.0984(12) 0.2789(5) 0.090(3) Uani 1 1 d .
H48 H 0.6965 0.0342 0.2507 0.108 Uiso 1 1 calc R
C49 C 0.6101(5) -0.1350(10) 0.3559(4) 0.061(2) Uani 1 1 d .
C50 C 0.5520(6) -0.2341(11) 0.3390(5) 0.074(3) Uani 1 1 d .
H50 H 0.5039 -0.2072 0.3171 0.089 Uiso 1 1 calc R
C51 C 0.5653(8) -0.3749(11) 0.3549(5) 0.087(3) Uani 1 1 d .
H51 H 0.5265 -0.4426 0.3433 0.105 Uiso 1 1 calc R
C52 C 0.6355(10) -0.4122(14) 0.3876(7) 0.116(5) Uani 1 1 d .
H52 H 0.6446 -0.5061 0.3983 0.139 Uiso 1 1 calc R
C53 C 0.6922(10) -0.3154(16) 0.4048(7) 0.124(5) Uani 1 1 d .
H53 H 0.7389 -0.3427 0.4285 0.149 Uiso 1 1 calc R
C54 C 0.6818(7) -0.1755(13) 0.3877(5) 0.093(3) Uani 1 1 d .
H54 H 0.7225 -0.1102 0.3974 0.112 Uiso 1 1 calc R
C55 C 0.5548(5) 0.1267(10) 0.4041(4) 0.061(2) Uani 1 1 d .
C56 C 0.5866(6) 0.0846(12) 0.4609(4) 0.078(3) Uani 1 1 d .
H56 H 0.6238 0.0118 0.4658 0.093 Uiso 1 1 calc R
C57 C 0.5630(8) 0.1510(15) 0.5101(5) 0.099(4) Uani 1 1 d .
H57 H 0.5841 0.1216 0.5483 0.119 Uiso 1 1 calc R
C58 C 0.5101(8) 0.2578(16) 0.5042(6) 0.104(5) Uani 1 1 d .
H58 H 0.4953 0.3018 0.5382 0.125 Uiso 1 1 calc R
C59 C 0.4772(8) 0.3029(16) 0.4468(7) 0.115(5) Uani 1 1 d .
H59 H 0.4410 0.3772 0.4421 0.138 Uiso 1 1 calc R
C60 C 0.5002(6) 0.2340(11) 0.3981(5) 0.078(3) Uani 1 1 d .
H60 H 0.4780 0.2611 0.3598 0.094 Uiso 1 1 calc R
O1 O 0.5770(4) 0.0682(8) 0.1041(3) 0.0786(19) Uani 1 1 d .
O2 O 0.3735(5) 0.4561(8) 0.2375(4) 0.095(2) Uani 1 1 d .
O3 O 0.2162(4) 0.1171(8) 0.0173(3) 0.089(2) Uani 1 1 d .
O11 O 0.4543(5) -0.2373(8) 0.1839(4) 0.102(3) Uani 1 1 d .
O12 O 0.3029(5) 0.1118(8) 0.2987(4) 0.098(3) Uani 1 1 d .
O13 O 0.2035(5) -0.1129(9) 0.1275(5) 0.124(3) Uani 1 1 d .
O21 O 0.6041(6) 0.3800(9) 0.2380(5) 0.131(4) Uani 1 1 d .
O31 O 0.4345(5) 0.2611(9) -0.0432(4) 0.112(3) Uani 1 1 d .
O32 O 0.3891(5) -0.1934(8) 0.0200(4) 0.105(3) Uani 1 1 d .
O41 O 0.1497(5) 0.2738(10) 0.1813(5) 0.118(3) Uani 1 1 d .
O42 O 0.2688(6) 0.5507(10) 0.0570(5) 0.136(4) Uani 1 1 d .

loop_
_atom_site_aniso_label
_atom_site_aniso_U_11
_atom_site_aniso_U_22
_atom_site_aniso_U_33
_atom_site_aniso_U_23
_atom_site_aniso_U_13
_atom_site_aniso_U_12
Ir1 0.04977(19) 0.0513(2) 0.04743(19) -0.00044(14) 0.00460(14) -0.00686(13)
Ir2 0.05194(19) 0.04726(19) 0.0502(2) 0.00214(14) 0.00436(15) -0.00492(13)
Ir3 0.0538(2) 0.0595(2) 0.04397(19) -0.00167(14) 0.00554(15) 0.00277(14)
Ir4 0.0533(2) 0.0583(2) 0.0620(2) -0.00028(16) 0.00675(17) 0.00970(15)
Au1 0.0570(2) 0.0584(2) 0.04504(19) 0.00109(14) -0.00001(15) -0.00150(15)
P1 0.0543(12) 0.0580(13) 0.0457(12) -0.0008(10) 0.0008(10) -0.0026(10)
C1 0.056(5) 0.064(5) 0.057(5) 0.003(4) 0.009(4) -0.002(4)
C2 0.076(7) 0.066(6) 0.077(7) -0.008(5) 0.014(6) 0.007(5)
C3 0.053(5) 0.079(6) 0.061(6) 0.014(5) -0.002(5) 0.020(5)
C4 0.084(7) 0.053(5) 0.091(8) 0.024(5) 0.007(6) -0.010(5)
C11 0.080(6) 0.054(5) 0.057(5) -0.005(4) 0.002(5) 0.000(5)
C12 0.066(6) 0.069(6) 0.067(6) -0.006(5) 0.012(5) -0.011(5)
C13 0.079(7) 0.090(8) 0.076(7) 0.004(6) -0.011(6) -0.022(6)
C21 0.081(7) 0.059(6) 0.090(8) 0.012(5) -0.003(6) -0.022(5)
C31 0.071(6) 0.082(7) 0.061(6) 0.005(5) 0.005(5) -0.005(5)
C32 0.064(6) 0.085(7) 0.059(6) -0.015(5) 0.017(5) 0.000(5)
C41 0.053(6) 0.082(7) 0.103(9) -0.009(6) 0.005(6) 0.011(5)
C42 0.078(7) 0.061(6) 0.127(11) 0.013(7) 0.012(7) 0.012(5)
C43 0.056(5) 0.057(5) 0.066(6) 0.002(4) 0.002(4) 0.006(4)
C44 0.054(5) 0.079(7) 0.069(6) 0.000(5) 0.000(5) -0.014(5)
C45 0.069(7) 0.112(10) 0.097(9) 0.014(7) -0.008(7) -0.022(6)
C46 0.056(7) 0.097(10) 0.158(14) 0.042(9) 0.015(8) 0.002(6)
C47 0.093(9) 0.103(10) 0.138(12) 0.021(9) 0.064(9) 0.018(8)
C48 0.086(8) 0.093(8) 0.096(9) -0.025(6) 0.036(7) -0.007(6)
C49 0.067(6) 0.061(5) 0.054(5) 0.001(4) 0.003(4) 0.002(4)
C50 0.085(7) 0.071(7) 0.070(7) 0.003(5) 0.026(6) -0.006(5)
C51 0.110(9) 0.065(7) 0.093(8) 0.004(6) 0.042(7) 0.001(6)
C52 0.163(16) 0.071(9) 0.116(12) 0.019(8) 0.027(11) 0.031(9)
C53 0.128(12) 0.095(10) 0.140(13) 0.032(10) -0.019(10) 0.039(9)
C54 0.084(8) 0.085(8) 0.105(9) 0.013(7) -0.009(7) 0.006(6)
C55 0.054(5) 0.069(6) 0.057(5) -0.003(4) 0.003(4) -0.013(4)
C56 0.080(7) 0.098(8) 0.054(6) -0.005(5) 0.003(5) -0.024(6)
C57 0.113(10) 0.132(11) 0.054(6) -0.015(7) 0.014(7) -0.042(9)
C58 0.091(9) 0.145(13) 0.083(9) -0.043(9) 0.036(8) -0.032(8)
C59 0.106(10) 0.138(12) 0.105(11) -0.040(9) 0.024(9) 0.009(8)
C60 0.083(7) 0.089(7) 0.063(6) -0.015(5) 0.007(5) 0.011(6)
O1 0.055(4) 0.107(5) 0.075(5) -0.006(4) 0.013(3) 0.016(4)
O2 0.105(6) 0.082(5) 0.100(6) -0.032(4) 0.017(5) 0.015(4)
O3 0.064(4) 0.118(6) 0.077(5) -0.018(4) -0.018(4) 0.014(4)
O11 0.119(7) 0.065(5) 0.116(7) -0.015(4) -0.006(5) 0.019(4)
O12 0.112(6) 0.112(6) 0.078(5) -0.022(4) 0.043(5) -0.025(5)
O13 0.095(6) 0.123(7) 0.142(8) 0.011(6) -0.032(6) -0.054(5)
O21 0.129(7) 0.099(6) 0.147(9) 0.012(6) -0.053(6) -0.063(6)
O31 0.124(7) 0.141(8) 0.071(5) 0.030(5) 0.013(5) -0.024(6)
O32 0.136(7) 0.070(5) 0.115(7) -0.035(5) 0.035(6) -0.009(5)
O41 0.065(5) 0.142(8) 0.154(9) -0.017(6) 0.046(6) 0.007(5)
O42 0.141(8) 0.095(7) 0.163(10) 0.051(7) -0.014(7) 0.021(6)

loop_
_atom_type_symbol
_atom_type_description
_atom_type_scat_dispersion_real
_atom_type_scat_dispersion_imag
_atom_type_scat_source
C C 0.0033 0.0016 'International Tables Vol C Tables 4.2.6.8 and 6.1.1.4'
H H 0.0000 0.0000 'International Tables Vol C Tables 4.2.6.8 and 6.1.1.4'
O O 0.0106 0.0060 'International Tables Vol C Tables 4.2.6.8 and 6.1.1.4'
P P 0.1023 0.0942 'International Tables Vol C Tables 4.2.6.8 and 6.1.1.4'
Ir Ir -1.4442 7.9887 'International Tables Vol C Tables 4.2.6.8 and 6.1.1.4'
Au Au -2.0133 8.8022 'International Tables Vol C Tables 4.2.6.8 and 6.1.1.4'

loop_
_geom_angle_atom_site_label_1
_geom_angle_atom_site_label_2
_geom_angle_atom_site_label_3
_geom_angle
C13 Ir1 C12 97.7(5)
C13 Ir1 C11 96.0(4)
C12 Ir1 C11 110.7(4)
C13 Ir1 Ir4 89.3(3)
C12 Ir1 Ir4 94.0(3)
C11 Ir1 Ir4 153.6(3)
C13 Ir1 Ir3 92.2(3)
C12 Ir1 Ir3 151.6(3)
C11 Ir1 Ir3 94.5(3)
Ir4 Ir1 Ir3 59.398(12)
C13 Ir1 Au1 158.2(3)
C12 Ir1 Au1 72.7(3)
C11 Ir1 Au1 70.5(3)
Ir4 Ir1 Au1 110.452(15)
Ir3 Ir1 Au1 105.464(14)
C13 Ir1 Ir2 142.7(3)
C12 Ir1 Ir2 101.3(3)
C11 Ir1 Ir2 106.7(3)
Ir4 Ir1 Ir2 57.658(12)
Ir3 Ir1 Ir2 57.407(11)
Au1 Ir1 Ir2 59.116(11)
C21 Ir2 C2 96.0(5)
C21 Ir2 C1 98.2(4)
C2 Ir2 C1 164.9(4)
C21 Ir2 C4 82.5(4)
C2 Ir2 C4 94.4(4)
C1 Ir2 C4 92.4(4)
C21 Ir2 Ir3 151.4(4)
C2 Ir2 Ir3 112.6(3)
C1 Ir2 Ir3 53.2(3)
C4 Ir2 Ir3 95.9(3)
C21 Ir2 Ir4 148.9(4)
C2 Ir2 Ir4 53.0(3)
C1 Ir2 Ir4 112.8(3)
C4 Ir2 Ir4 96.7(3)
Ir3 Ir2 Ir4 59.697(12)
C21 Ir2 Au1 70.9(3)
C2 Ir2 Au1 94.2(3)
C1 Ir2 Au1 85.9(2)
C4 Ir2 Au1 152.8(3)
Ir3 Ir2 Au1 104.545(14)
Ir4 Ir2 Au1 109.013(15)
C21 Ir2 Ir1 128.0(3)
C2 Ir2 Ir1 83.3(3)
C1 Ir2 Ir1 84.1(2)
C4 Ir2 Ir1 149.6(3)
Ir3 Ir2 Ir1 58.068(11)
Ir4 Ir2 Ir1 57.825(12)
Au1 Ir2 Ir1 57.331(11)
C32 Ir3 C31 98.6(4)
C32 Ir3 C3 99.0(4)
C31 Ir3 C3 94.4(4)
C32 Ir3 C1 101.3(4)
C31 Ir3 C1 91.8(4)
C3 Ir3 C1 157.6(4)
C32 Ir3 Ir4 140.2(3)
C31 Ir3 Ir4 107.2(3)
C3 Ir3 Ir4 50.0(3)
C1 Ir3 Ir4 107.6(2)
C32 Ir3 Ir2 141.8(3)
C31 Ir3 Ir2 102.9(3)
C3 Ir3 Ir2 110.2(3)
C1 Ir3 Ir2 47.4(2)
Ir4 Ir3 Ir2 60.293(13)
C32 Ir3 Ir1 96.4(3)
C31 Ir3 Ir1 165.0(3)
C3 Ir3 Ir1 83.2(3)
C1 Ir3 Ir1 85.3(2)
Ir4 Ir3 Ir1 60.170(12)
Ir2 Ir3 Ir1 64.525(12)
C41 Ir4 C42 96.8(5)
C41 Ir4 C3 101.5(4)
C42 Ir4 C3 93.7(5)
C41 Ir4 C2 99.7(4)
C42 Ir4 C2 94.6(5)
C3 Ir4 C2 156.2(3)
C41 Ir4 Ir3 140.4(3)
C42 Ir4 Ir3 109.4(4)
C3 Ir4 Ir3 49.2(2)
C2 Ir4 Ir3 107.0(3)
C41 Ir4 Ir2 139.4(3)
C42 Ir4 Ir2 106.9(3)
C3 Ir4 Ir2 109.1(2)
C2 Ir4 Ir2 47.0(3)
Ir3 Ir4 Ir2 60.010(12)
C41 Ir4 Ir1 94.4(3)
C42 Ir4 Ir1 168.8(3)
C3 Ir4 Ir1 82.9(2)
C2 Ir4 Ir1 84.6(3)
Ir3 Ir4 Ir1 60.431(12)
Ir2 Ir4 Ir1 64.517(12)
P1 Au1 Ir1 157.86(6)
P1 Au1 Ir2 138.51(6)
Ir1 Au1 Ir2 63.553(12)
C43 P1 C49 105.8(4)
C43 P1 C55 105.1(4)
C49 P1 C55 106.1(4)
C43 P1 Au1 113.1(3)
C49 P1 Au1 114.7(3)
C55 P1 Au1 111.3(3)
O1 C1 Ir2 146.3(8)
O1 C1 Ir3 134.3(7)
Ir2 C1 Ir3 79.4(3)
O2 C2 Ir2 144.6(9)
O2 C2 Ir4 135.3(8)
Ir2 C2 Ir4 80.0(4)
O3 C3 Ir3 140.2(8)
O3 C3 Ir4 139.0(7)
Ir3 C3 Ir4 80.8(3)
O11 C11 Ir1 174.1(9)
O12 C12 Ir1 176.2(10)
O13 C13 Ir1 178.4(11)
O21 C21 Ir2 172.9(10)
O31 C31 Ir3 179.7(11)
O32 C32 Ir3 175.5(9)
O41 C41 Ir4 177.8(10)
O42 C42 Ir4 175.7(13)
C44 C43 C48 117.7(9)
C44 C43 P1 123.3(7)
C48 C43 P1 118.9(8)
C43 C44 C45 121.2(10)
C46 C45 C44 119.8(12)
C45 C46 C47 120.3(11)
C48 C47 C46 119.8(12)
C47 C48 C43 121.1(12)
C50 C49 C54 120.0(10)
C50 C49 P1 117.7(8)
C54 C49 P1 122.3(8)
C49 C50 C51 119.9(11)
C52 C51 C50 119.3(12)
C53 C52 C51 121.1(13)
C52 C53 C54 120.8(13)
C49 C54 C53 118.8(12)
C60 C55 C56 119.1(9)
C60 C55 P1 119.4(8)
C56 C55 P1 121.5(8)
C57 C56 C55 119.5(12)
C58 C57 C56 121.5(13)
C57 C58 C59 120.0(12)
C60 C59 C58 117.9(13)
C55 C60 C59 122.0(12)

loop_
_geom_bond_atom_site_label_1
_geom_bond_atom_site_label_2
_geom_bond_distance
Ir1 C13 1.893(11)
Ir1 C12 1.916(10)
Ir1 C11 1.923(10)
Ir1 Ir4 2.7340(5)
Ir1 Ir3 2.7411(4)
Ir1 Au1 2.7414(5)
Ir1 Ir2 2.9158(4)
Ir2 C21 1.862(11)
Ir2 C2 2.028(10)
Ir2 C1 2.038(9)
Ir2 C4 2.166(8)
Ir2 Ir3 2.7212(5)
Ir2 Ir4 2.7289(5)
Ir2 Au1 2.7949(5)
Ir3 C32 1.881(10)
Ir3 C31 1.903(10)
Ir3 C3 2.079(9)
Ir3 C1 2.216(9)
Ir3 Ir4 2.7126(5)
Ir4 C41 1.873(11)
Ir4 C42 1.903(12)
Ir4 C3 2.105(10)
Ir4 C2 2.212(11)
Au1 P1 2.286(2)
P1 C43 1.801(9)
P1 C49 1.817(9)
P1 C55 1.821(9)
C1 O1 1.141(10)
C2 O2 1.157(11)
C3 O3 1.156(11)
C11 O11 1.117(10)
C12 O12 1.135(11)
C13 O13 1.134(12)
C21 O21 1.132(11)
C31 O31 1.127(11)
C32 O32 1.133(11)
C41 O41 1.121(11)
C42 O42 1.112(12)
C43 C44 1.366(12)
C43 C48 1.406(13)
C44 C45 1.390(13)
C45 C46 1.351(17)
C46 C47 1.384(18)
C47 C48 1.354(15)
C49 C50 1.377(13)
C49 C54 1.379(13)
C50 C51 1.393(14)
C51 C52 1.361(18)
C52 C53 1.346(19)
C53 C54 1.386(16)
C55 C60 1.368(13)
C55 C56 1.380(13)
C56 C57 1.371(15)
C57 C58 1.345(18)
C58 C59 1.405(19)
C59 C60 1.370(15)
